data_2243177
loop_
_publ_author_name
'Pham, Chien Thang'
'Mac, Dinh Hung'
'Bui, Thai Thanh Thu'

_publ_section_title
;
 Crystal structures of
 2-(2-bromo-5-fluorophenyl)-8-ethoxy-3-nitro-2<i>H</i>-thiochromene and
 2-(2-bromo-5-fluorophenyl)-7-methoxy-3-nitro-2<i>H</i>-thiochromene
;
_journal_coeditor_code VM2223
_journal_issue 11
_journal_name_full 'Acta Crystallographica Section E'
_journal_page_first 1783
_journal_page_last 1786
_journal_paper_doi 10.1107/S2056989019014178
_journal_volume 75
_journal_year 2019
_chemical_formula_iupac 'C17 H13 Br F N O3 S'
_chemical_formula_moiety 'C17 H13 Br F N O3 S'
_chemical_formula_sum 'C17 H13 Br F N O3 S'
_chemical_formula_weight 410.25
_chemical_name_systematic 2-(2-Bromo-5-fluorophenyl)-8-ethoxy-3-nitro-2<i>H</i>-thiochromene
_space_group_crystal_system triclinic
_space_group_IT_number 2
_space_group_name_Hall '-P 1'
_space_group_name_H-M_alt 'P -1'
_symmetry_space_group_name_Hall '-P 1'
_symmetry_space_group_name_H-M 'P -1'
_atom_sites_solution_hydrogens geom
_atom_sites_solution_primary dual
_audit_creation_method
;
Olex2 1.2
(compiled 2018.05.29 svn.r3508 for OlexSys, GUI svn.r5506)
;
_cell_angle_alpha 64.686(4)
_cell_angle_beta 80.760(4)
_cell_angle_gamma 70.395(4)
_cell_formula_units_Z 2
_cell_length_a 7.6695(12)
_cell_length_b 10.6867(18)
_cell_length_c 12.2767(19)
_cell_measurement_reflns_used 5933
_cell_measurement_temperature 273.15
_cell_measurement_theta_max 25.60
_cell_measurement_theta_min 3.00
_cell_volume 856.7(2)
_computing_cell_refinement
;
SAINT (Bruker, 2013)
;
_computing_data_collection
;
APEX2 (Bruker, 2013)
;
_computing_data_reduction
;
SAINT (Bruker, 2013)
;
_computing_molecular_graphics
;
OLEX2 (Dolomanov <i>et al.</i>,  2009)
;
_computing_publication_material
;
OLEX2 (Dolomanov <i>et al.</i>,  2009)
;
_computing_structure_refinement
;
SHELXL2014 (Sheldrick, 2015b)
;
_computing_structure_solution
;
SHELXT (Sheldrick, 2015a)
;
_diffrn_ambient_temperature 273.15
_diffrn_measured_fraction_theta_full 0.998
_diffrn_measured_fraction_theta_max 0.996
_diffrn_measurement_device_type 'Bruker D8 Quest CMOS'
_diffrn_measurement_method '\f and \w scans'
_diffrn_radiation_type MoK\a
_diffrn_radiation_wavelength 0.71073
_diffrn_reflns_av_R_equivalents 0.0371
_diffrn_reflns_av_unetI/netI 0.0436
_diffrn_reflns_limit_h_max 9
_diffrn_reflns_limit_h_min -9
_diffrn_reflns_limit_k_max 13
_diffrn_reflns_limit_k_min -13
_diffrn_reflns_limit_l_max 14
_diffrn_reflns_limit_l_min -14
_diffrn_reflns_number 12684
_diffrn_reflns_theta_full 25.242
_diffrn_reflns_theta_max 25.743
_diffrn_reflns_theta_min 3.002
_diffrn_standards_number 0
_exptl_absorpt_coefficient_mu 2.546
_exptl_absorpt_correction_T_max 0.7453
_exptl_absorpt_correction_T_min 0.6205
_exptl_absorpt_correction_type multi-scan
_exptl_absorpt_process_details
;
(SADABS; Bruker, 2016)
;
_exptl_crystal_colour 'clear light yellow'
_exptl_crystal_density_diffrn 1.590
_exptl_crystal_description Triangular-prism
_exptl_crystal_F_000 412
_exptl_crystal_size_max 0.245
_exptl_crystal_size_mid 0.2
_exptl_crystal_size_min 0.15
_refine_diff_density_max 0.526
_refine_diff_density_min -0.489
_refine_ls_extinction_method none
_refine_ls_goodness_of_fit_ref 1.043
_refine_ls_hydrogen_treatment constr
_refine_ls_matrix_type full
_refine_ls_number_parameters 218
_refine_ls_number_reflns 3255
_refine_ls_number_restraints 0
_refine_ls_restrained_S_all 1.043
_refine_ls_R_factor_all 0.0859
_refine_ls_R_factor_gt 0.0522
_refine_ls_shift/su_max 0.000
_refine_ls_shift/su_mean 0.000
_refine_ls_structure_factor_coef Fsqd
_refine_ls_weighting_details 'w=1/[\s^2^(Fo^2^)+(0.0419P)^2^+2.0237P] where P=(Fo^2^+2Fc^2^)/3'
_refine_ls_weighting_scheme calc
_refine_ls_wR_factor_gt 0.1148
_refine_ls_wR_factor_ref 0.1276
_reflns_number_gt 2291
_reflns_number_total 3255
_reflns_threshold_expression 'I > 2\s(I)'
_cod_data_source_file vm2223sup1.cif
_cod_data_source_block A
_cod_database_code 2243177
_shelx_space_group_comment
;
The symmetry employed for this shelxl refinement is uniquely defined
by the following loop, which should always be used as a source of
symmetry information in preference to the above space-group names.
They are only intended as comments.
;
_shelx_estimated_absorpt_t_min 0.574
_shelx_estimated_absorpt_t_max 0.701

loop_
_space_group_symop_operation_xyz
'x, y, z'
'-x, -y, -z'

loop_
_atom_site_type_symbol
_atom_site_label
_atom_site_fract_x
_atom_site_fract_y
_atom_site_fract_z
_atom_site_U_iso_or_equiv
_atom_site_adp_type
_atom_site_calc_flag
_atom_site_occupancy
Br Br1 0.78831(7) 0.45042(7) 0.29672(6) 0.0676(2) Uani d 1
S S1 0.34737(16) 0.76031(13) 0.17001(11) 0.0459(3) Uani d 1
F F4 0.1093(5) 0.3152(4) 0.5616(3) 0.0878(11) Uani d 1
O O1 0.4800(5) 0.3584(4) 0.1158(3) 0.0627(10) Uani d 1
N N8 0.3239(6) 0.4388(5) 0.0863(4) 0.0514(10) Uani d 1
O O3 0.1347(6) 0.9891(4) 0.2321(4) 0.0800(12) Uani d 1
C C6 0.4041(5) 0.4707(4) 0.3176(4) 0.0317(9) Uani d 1
C C7 0.3916(5) 0.5738(5) 0.1873(4) 0.0344(10) Uani d 1
H H7 0.5137 0.5464 0.1505 0.041 Uiso calc 1
O O2 0.2238(6) 0.4176(5) 0.0326(4) 0.0877(14) Uani d 1
C C1 0.5698(6) 0.4073(5) 0.3787(4) 0.0398(10) Uani d 1
C C5 0.2496(6) 0.4375(5) 0.3831(4) 0.0430(11) Uani d 1
H H5 0.1353 0.4785 0.3463 0.052 Uiso calc 1
C C8 0.2567(6) 0.5648(5) 0.1183(4) 0.0394(11) Uani d 1
C C9 0.0857(6) 0.6514(5) 0.0895(4) 0.0441(11) Uani d 1
H H9 0.0162 0.6300 0.0480 0.053 Uiso calc 1
C C10 0.0005(6) 0.7756(5) 0.1180(4) 0.0449(12) Uani d 1
C C11 0.1047(6) 0.8283(5) 0.1624(4) 0.0440(11) Uani d 1
C C2 0.5820(7) 0.3155(5) 0.4989(5) 0.0540(13) Uani d 1
H H2 0.6945 0.2760 0.5376 0.065 Uiso calc 1
C C4 0.2649(7) 0.3447(6) 0.5014(4) 0.0538(13) Uani d 1
C C12 0.0194(8) 0.9462(6) 0.1916(5) 0.0588(14) Uani d 1
C C3 0.4268(8) 0.2827(6) 0.5611(5) 0.0593(14) Uani d 1
H H3 0.4323 0.2196 0.6420 0.071 Uiso calc 1
C C15 -0.1906(7) 0.8446(6) 0.1038(5) 0.0612(15) Uani d 1
H H15 -0.2617 0.8100 0.0751 0.073 Uiso calc 1
C C13 -0.1723(9) 1.0141(6) 0.1749(6) 0.0758(19) Uani d 1
H H13 -0.2306 1.0946 0.1932 0.091 Uiso calc 1
C C14 -0.2721(8) 0.9611(7) 0.1315(5) 0.0757(19) Uani d 1
H H14 -0.3987 1.0062 0.1209 0.091 Uiso calc 1
C C16 0.0603(12) 1.1016(8) 0.2740(8) 0.108(3) Uani d 1
H H16A -0.0355 1.0799 0.3348 0.129 Uiso calc 1
H H16B 0.0066 1.1929 0.2080 0.129 Uiso calc 1
C C17 0.2145(15) 1.1110(9) 0.3261(10) 0.140(4) Uani d 1
H H17A 0.3043 1.1391 0.2639 0.211 Uiso calc 1
H H17B 0.2717 1.0182 0.3877 0.211 Uiso calc 1
H H17C 0.1673 1.1819 0.3604 0.211 Uiso calc 1

loop_
_atom_site_aniso_label
_atom_site_aniso_U_11
_atom_site_aniso_U_22
_atom_site_aniso_U_33
_atom_site_aniso_U_12
_atom_site_aniso_U_13
_atom_site_aniso_U_23
Br1 0.0326(3) 0.0840(5) 0.0826(4) -0.0170(3) -0.0096(2) -0.0277(3)
S1 0.0434(6) 0.0424(7) 0.0506(7) -0.0164(5) -0.0098(5) -0.0116(6)
F4 0.084(2) 0.116(3) 0.0506(19) -0.054(2) 0.0178(17) -0.0102(19)
O1 0.056(2) 0.070(3) 0.071(3) -0.014(2) -0.0018(19) -0.040(2)
N8 0.057(3) 0.069(3) 0.045(2) -0.029(2) 0.004(2) -0.031(2)
O3 0.094(3) 0.049(2) 0.096(3) -0.013(2) 0.003(2) -0.036(2)
C6 0.031(2) 0.035(2) 0.034(2) -0.0095(18) -0.0047(17) -0.0171(19)
C7 0.029(2) 0.046(3) 0.034(2) -0.0144(19) 0.0037(17) -0.020(2)
O2 0.078(3) 0.129(4) 0.105(3) -0.037(3) -0.012(2) -0.083(3)
C1 0.038(2) 0.034(2) 0.047(3) -0.005(2) -0.007(2) -0.018(2)
C5 0.038(2) 0.052(3) 0.040(3) -0.016(2) -0.002(2) -0.017(2)
C8 0.037(2) 0.058(3) 0.029(2) -0.022(2) 0.0029(18) -0.019(2)
C9 0.039(2) 0.064(3) 0.030(2) -0.026(2) -0.0020(19) -0.011(2)
C10 0.035(2) 0.051(3) 0.034(3) -0.013(2) -0.0046(19) -0.002(2)
C11 0.043(3) 0.039(3) 0.031(2) -0.008(2) 0.0030(19) -0.002(2)
C2 0.058(3) 0.046(3) 0.050(3) -0.004(3) -0.023(3) -0.013(2)
C4 0.064(3) 0.062(3) 0.040(3) -0.030(3) 0.007(2) -0.018(3)
C12 0.067(4) 0.039(3) 0.054(3) -0.013(3) 0.005(3) -0.008(3)
C3 0.083(4) 0.051(3) 0.035(3) -0.021(3) -0.012(3) -0.006(2)
C15 0.043(3) 0.061(4) 0.050(3) -0.011(3) -0.003(2) 0.002(3)
C13 0.069(4) 0.046(3) 0.069(4) 0.005(3) 0.019(3) -0.007(3)
C14 0.048(3) 0.067(4) 0.062(4) -0.003(3) 0.006(3) 0.006(3)
C16 0.130(7) 0.070(5) 0.128(7) -0.011(5) -0.009(5) -0.057(5)
C17 0.187(10) 0.072(5) 0.179(10) -0.016(6) -0.027(8) -0.075(6)

loop_
_atom_type_symbol
_atom_type_description
_atom_type_scat_dispersion_real
_atom_type_scat_dispersion_imag
_atom_type_scat_source
C C 0.0033 0.0016 'International Tables Vol C Tables 4.2.6.8 and 6.1.1.4'
H H 0.0000 0.0000 'International Tables Vol C Tables 4.2.6.8 and 6.1.1.4'
Br Br -0.2901 2.4595 'International Tables Vol C Tables 4.2.6.8 and 6.1.1.4'
F F 0.0171 0.0103 'International Tables Vol C Tables 4.2.6.8 and 6.1.1.4'
N N 0.0061 0.0033 'International Tables Vol C Tables 4.2.6.8 and 6.1.1.4'
O O 0.0106 0.0060 'International Tables Vol C Tables 4.2.6.8 and 6.1.1.4'
S S 0.1246 0.1234 'International Tables Vol C Tables 4.2.6.8 and 6.1.1.4'

loop_
_geom_angle_atom_site_label_1
_geom_angle_atom_site_label_2
_geom_angle_atom_site_label_3
_geom_angle
C11 S1 C7 102.5(2)
O1 N8 C8 117.8(4)
O2 N8 O1 122.5(5)
O2 N8 C8 119.8(4)
C12 O3 C16 119.7(5)
C1 C6 C7 121.8(4)
C5 C6 C7 121.3(4)
C5 C6 C1 117.0(4)
S1 C7 H7 106.6
C6 C7 S1 111.5(3)
C6 C7 H7 106.6
C8 C7 S1 111.0(3)
C8 C7 C6 114.2(3)
C8 C7 H7 106.6
C6 C1 Br1 119.9(3)
C2 C1 Br1 117.9(3)
C2 C1 C6 122.3(4)
C6 C5 H5 120.0
C4 C5 C6 119.9(4)
C4 C5 H5 120.0
N8 C8 C7 113.7(4)
C9 C8 N8 118.5(4)
C9 C8 C7 127.7(4)
C8 C9 H9 117.8
C8 C9 C10 124.5(4)
C10 C9 H9 117.8
C11 C10 C9 120.9(4)
C11 C10 C15 119.0(5)
C15 C10 C9 120.1(5)
C10 C11 S1 122.3(4)
C12 C11 S1 117.5(4)
C12 C11 C10 120.0(5)
C1 C2 H2 120.3
C3 C2 C1 119.4(5)
C3 C2 H2 120.3
F4 C4 C5 117.7(5)
F4 C4 C3 119.2(5)
C3 C4 C5 123.1(5)
O3 C12 C11 114.8(5)
O3 C12 C13 125.5(6)
C11 C12 C13 119.6(6)
C2 C3 H3 120.9
C4 C3 C2 118.2(5)
C4 C3 H3 120.9
C10 C15 H15 119.8
C14 C15 C10 120.4(6)
C14 C15 H15 119.8
C12 C13 H13 120.2
C14 C13 C12 119.6(6)
C14 C13 H13 120.2
C15 C14 C13 121.4(6)
C15 C14 H14 119.3
C13 C14 H14 119.3
O3 C16 H16A 110.3
O3 C16 H16B 110.3
O3 C16 C17 107.3(7)
H16A C16 H16B 108.5
C17 C16 H16A 110.3
C17 C16 H16B 110.3
C16 C17 H17A 109.5
C16 C17 H17B 109.5
C16 C17 H17C 109.5
H17A C17 H17B 109.5
H17A C17 H17C 109.5
H17B C17 H17C 109.5

loop_
_geom_bond_atom_site_label_1
_geom_bond_atom_site_label_2
_geom_bond_distance
Br1 C1 1.901(4)
S1 C7 1.828(4)
S1 C11 1.758(5)
F4 C4 1.356(6)
O1 N8 1.219(5)
N8 O2 1.219(5)
N8 C8 1.468(6)
O3 C12 1.360(7)
O3 C16 1.418(8)
C6 C7 1.501(6)
C6 C1 1.389(6)
C6 C5 1.381(6)
C7 H7 0.9800
C7 C8 1.488(6)
C1 C2 1.376(7)
C5 H5 0.9300
C5 C4 1.361(6)
C8 C9 1.325(6)
C9 H9 0.9300
C9 C10 1.433(7)
C10 C11 1.400(7)
C10 C15 1.403(7)
C11 C12 1.379(7)
C2 H2 0.9300
C2 C3 1.372(7)
C4 C3 1.357(7)
C12 C13 1.408(8)
C3 H3 0.9300
C15 H15 0.9300
C15 C14 1.353(9)
C13 H13 0.9300
C13 C14 1.367(9)
C14 H14 0.9300
C16 H16A 0.9700
C16 H16B 0.9700
C16 C17 1.481(11)
C17 H17A 0.9600
C17 H17B 0.9600
C17 H17C 0.9600

loop_
_geom_hbond_atom_site_label_D
_geom_hbond_atom_site_label_H
_geom_hbond_atom_site_label_A
_geom_hbond_site_symmetry_D
_geom_hbond_site_symmetry_H
_geom_hbond_site_symmetry_A
_geom_hbond_distance_DH
_geom_hbond_distance_HA
_geom_hbond_distance_DA
_geom_hbond_angle_DHA
_geom_hbond_publ_flag
C9 H9 O2 1_555 1_555 2_565 0.93 2.50 3.419(7) 168 y

_cod_database_fobs_code 2243177
